data_7113508
loop_
_publ_author_name
'Toma, Luminita Marilena'
'Lescou\"ezec, Rodrigue'
'Lloret, Francesc'
'Julve, Miguel'
'Vaissermann, Jacqueline'
'Verdaguer, Michel'

_publ_section_title
;
 Cyanide-bridged Fe(III)--Co(II) bis double zigzag chains with a slow
 relaxation of the magnetisation
;
_journal_coden_ASTM CHCOFS
_journal_issue 15
_journal_name_full
;
 Chemical Communications (Cambridge, United Kingdom)
;
_journal_page_first 1850
_journal_page_last 1851
_journal_paper_doi 10.1039/b302182n
_journal_year 2003
_chemical_formula_moiety ' C28 H18 Co1 Fe2 O1 N12, C2 H3 N1, (H2O1)0.5 '
_chemical_formula_sum 'C30 H22 Co Fe2 N13 O1.5'
_chemical_formula_weight 759.2
_space_group_IT_number 14
_symmetry_cell_setting monoclinic
_symmetry_space_group_name_Hall '-P 2yn'
_symmetry_space_group_name_H-M 'P 1 21/n 1'
_atom_sites_solution_hydrogens geom
_atom_sites_solution_primary direct
_audit_creation_date 02-04-05
_audit_creation_method CRYSTALS
_cell_angle_alpha 90
_cell_angle_beta 96.67(3)
_cell_angle_gamma 90
_cell_formula_units_Z 4
_cell_length_a 19.848(7)
_cell_length_b 7.365(2)
_cell_length_c 21.143(7)
_cell_measurement_reflns_used 25
_cell_measurement_temperature 295
_cell_measurement_theta_max 12.2
_cell_measurement_theta_min 12
_cell_volume 3069.8(17)
_computing_cell_refinement 'CAD-4 software (Enraf-Nonius, 1989)'
_computing_data_collection 'CAD-4 software (Enraf-Nonius, 1989)'
_computing_data_reduction
;
RC93 (Watkin, D.J., Prout, C.K., Lilley, P.M.deQ. 1994)
;
_computing_molecular_graphics
;
CAMERON (Watkin, Prout & Pearce,  1996)
;
_computing_publication_material
;
CRYSTALS Issue 10 (Watkin, Prout, Carruthers & Betteridge, 1996)
;
_computing_structure_refinement
;
CRYSTALS Issue 10 (Watkin, Prout, Carruthers & Betteridge, 1996)
;
_diffrn_ambient_temperature 295
_diffrn_measurement_device 'Enraf-nonius CAD4 '
_diffrn_measurement_method 2\q/\w
_diffrn_radiation_monochromator graphite
_diffrn_radiation_type 'Mo K\a'
_diffrn_radiation_wavelength 0.71069
_diffrn_reflns_av_R_equivalents 0.03
_diffrn_reflns_limit_h_max 23
_diffrn_reflns_limit_h_min 0
_diffrn_reflns_limit_k_max 8
_diffrn_reflns_limit_k_min 0
_diffrn_reflns_limit_l_max 24
_diffrn_reflns_limit_l_min -25
_diffrn_reflns_number 6036
_diffrn_reflns_theta_max 25
_diffrn_reflns_theta_min 1
_diffrn_standards_decay_% 5.81
_diffrn_standards_interval_time 3600
_diffrn_standards_number 2
_exptl_absorpt_coefficient_mu 1.51
_exptl_absorpt_correction_T_max 1.00
_exptl_absorpt_correction_T_min 0.79
_exptl_absorpt_correction_type DIFABS
_exptl_absorpt_process_details 'refined from delta-F'
_exptl_crystal_colour 'light red '
_exptl_crystal_density_diffrn 1.64
_exptl_crystal_description 'plate '
_exptl_crystal_F_000 1527.59
_exptl_crystal_size_max 0.7
_exptl_crystal_size_mid 0.2
_exptl_crystal_size_min 0.05
_refine_diff_density_max 0.57
_refine_diff_density_min -0.47
_refine_ls_extinction_method None
_refine_ls_goodness_of_fit_obs 1.1690
_refine_ls_hydrogen_treatment
;
H atoms placed geometrically after each cycle
;
_refine_ls_matrix_type full
_refine_ls_number_parameters 434
_refine_ls_number_reflns 2949
_refine_ls_R_factor_obs 0.0367
_refine_ls_shift/esd_max 0.051457
_refine_ls_structure_factor_coef F
_refine_ls_weighting_scheme
;
Chebychev polynomial (Carruthers & Watkin, 1979)
;
_refine_ls_wR_factor_obs 0.0449
_reflns_number_observed 2949
_reflns_number_total 5394
_reflns_observed_criterion >3.00\s(I)
_cod_duplicate_entry 7103800
_cod_data_source_file b302182n.txt
_cod_data_source_block CRYSTALS_cif
_cod_depositor_comments
;
The following automatic conversions were performed:

'_symmetry_cell_setting' value 'Monoclinic ' changed to 'monoclinic'
according to
/usr/data/users/saulius/automatic-downloads/retrospective/RSC/lib/dictionaries/cif_core.dic
dictionary named 'cif_core.dic' version 2.4.2 from 2011-04-26.

Automatic conversion script
Id: cif_fix_values 2281 2013-09-26 08:29:07Z andrius 

The following automatic conversions were performed:

'_atom_sites_solution_primary' value 'Direct_Methods' was changed to
'direct'.

'_atom_sites_solution_hydrogens' value 'Geometric' was changed to
'geom'.

Automatic conversion script
Id: cif_fix_values 6452 2018-10-05 10:23:21Z andrius 
;
_cod_original_cell_volume 3070(2)
_cod_original_sg_symbol_H-M 'P 1 21/n 1 '
_cod_original_formula_sum ' C30 H22 Co1 Fe2 N13 O1.5'
_cod_database_code 7113508

loop_
_symmetry_equiv_pos_as_xyz
x,y,z
-x,-y,-z
-x+1/2,y+1/2,-z+1/2
x+1/2,-y+1/2,z+1/2

loop_
_atom_site_aniso_label
_atom_site_aniso_U_11
_atom_site_aniso_U_22
_atom_site_aniso_U_33
_atom_site_aniso_U_23
_atom_site_aniso_U_13
_atom_site_aniso_U_12
CO1 0.0218(3) 0.0188(3) 0.0199(3) -0.0002(3) 0.0029(2) -0.0005(2)
FE1 0.0194(3) 0.0205(4) 0.0188(3) -0.0009(3) 0.0017(2) -0.0006(3)
FE2 0.0239(3) 0.0245(4) 0.0249(3) -0.0006(3) 0.0046(3) 0.0003(3)
O1 0.090(4) 0.064(3) 0.048(3) -0.009(2) -0.019(2) 0.008(3)
N1 0.037(3) 0.025(2) 0.031(2) -0.001(2) 0.007(2) -0.001(2)
N2 0.032(2) 0.026(2) 0.030(2) -0.003(2) 0.007(2) -0.005(2)
N3 0.035(3) 0.028(2) 0.025(2) 0.004(2) 0.005(2) 0.002(2)
N4 0.025(2) 0.030(2) 0.033(2) 0.001(2) -0.001(2) -0.002(2)
N5 0.046(3) 0.046(3) 0.051(3) -0.025(3) 0.009(2) 0.003(2)
N6 0.054(3) 0.105(5) 0.032(3) -0.003(3) 0.008(2) -0.012(3)
N7 0.032(3) 0.027(2) 0.035(2) -0.003(2) 0.008(2) 0.005(2)
N8 0.061(4) 0.046(3) 0.057(3) 0.002(3) 0.012(3) -0.023(3)
N11 0.024(2) 0.027(2) 0.021(2) -0.001(2) -0.000(1) 0.002(2)
N12 0.031(2) 0.024(2) 0.021(2) 0.003(2) 0.003(2) 0.001(2)
N21 0.028(2) 0.034(3) 0.052(3) -0.007(2) 0.006(2) 0.004(2)
N22 0.045(2) 0.027(2) 0.028(2) -0.000(2) 0.008(2) -0.007(2)
C1 0.031(3) 0.024(3) 0.021(3) -0.001(2) 0.002(2) -0.003(2)
C2 0.025(3) 0.028(3) 0.023(3) -0.003(2) 0.003(2) 0.002(2)
C3 0.021(3) 0.023(3) 0.028(3) -0.001(2) -0.002(2) 0.001(2)
C4 0.023(2) 0.029(3) 0.022(2) 0.000(2) 0.005(2) -0.004(2)
C5 0.021(2) 0.033(3) 0.027(3) -0.000(2) 0.001(2) 0.002(2)
C6 0.040(3) 0.045(3) 0.027(3) 0.000(2) 0.007(2) -0.005(3)
C7 0.034(3) 0.027(3) 0.027(3) 0.003(2) 0.001(2) -0.003(2)
C8 0.036(3) 0.033(3) 0.032(3) 0.001(2) 0.005(2) -0.003(2)
C11 0.025(2) 0.034(3) 0.030(3) -0.002(2) 0.000(2) -0.003(2)
C12 0.022(2) 0.036(3) 0.047(3) -0.002(2) 0.001(2) 0.004(2)
C13 0.039(3) 0.042(4) 0.039(3) -0.003(3) -0.013(2) 0.004(3)
C14 0.041(3) 0.044(3) 0.032(3) -0.003(3) -0.005(2) 0.007(3)
C15 0.032(3) 0.031(3) 0.023(2) 0.001(2) -0.002(2) 0.005(2)
C16 0.040(3) 0.027(3) 0.025(3) 0.000(2) 0.004(2) 0.001(2)
C17 0.051(4) 0.054(4) 0.032(3) 0.008(3) 0.010(3) -0.002(3)
C18 0.060(4) 0.051(4) 0.038(3) 0.011(3) 0.022(3) 0.002(3)
C19 0.051(4) 0.040(3) 0.051(4) 0.008(3) 0.027(3) -0.004(3)
C20 0.030(3) 0.038(3) 0.039(3) 0.000(2) 0.011(2) -0.008(2)
C21 0.045(4) 0.052(4) 0.076(5) -0.004(4) -0.021(4) 0.014(3)
C22 0.040(4) 0.070(5) 0.129(8) -0.004(5) -0.020(5) 0.015(4)
C23 0.048(5) 0.053(5) 0.16(1) -0.005(6) 0.040(6) 0.014(4)
C24 0.052(4) 0.045(4) 0.109(6) -0.003(4) 0.041(5) 0.013(3)
C25 0.042(3) 0.026(3) 0.078(5) -0.012(3) 0.033(3) -0.007(2)
C26 0.051(4) 0.033(3) 0.039(3) -0.000(2) 0.018(3) -0.007(3)
C27 0.118(7) 0.046(4) 0.055(4) -0.017(4) 0.053(5) -0.021(4)
C28 0.145(8) 0.050(5) 0.028(3) -0.001(3) 0.005(4) -0.032(5)
C29 0.121(7) 0.047(4) 0.034(3) -0.000(3) -0.014(4) -0.026(4)
C30 0.054(4) 0.037(3) 0.036(3) 0.001(3) -0.012(3) -0.010(3)
C9 0.069(4) 0.041(4) 0.054(4) -0.002(3) 0.006(3) 0.002(3)
C10 0.041(3) 0.036(3) 0.057(4) -0.007(3) -0.006(3) -0.000(3)
N10 0.060(4) 0.088(5) 0.086(5) -0.009(4) 0.019(4) 0.008(4)
O10 0.19(2) 0.18(2) 0.15(2) -0.06(1) -0.02(1) 0.02(2)

loop_
_atom_site_label
_atom_site_fract_x
_atom_site_fract_y
_atom_site_fract_z
_atom_site_U_iso_or_equiv
_atom_site_occupancy
_atom_site_thermal_displace_type
CO1 0.59753(3) 0.73496(8) 0.75634(3) 0.0201 1.0000 Uani
FE1 0.66975(3) 0.22842(9) 0.60542(3) 0.0196 1.0000 Uani
FE2 0.44574(3) 0.2132(1) 0.82531(3) 0.0242 1.0000 Uani
O1 0.4926(3) 0.7660(7) 0.6977(2) 0.0626 1.0000 Uani
N1 0.6261(2) 0.5412(6) 0.6906(2) 0.0304 1.0000 Uani
N2 0.5410(2) 0.5320(6) 0.7971(2) 0.0286 1.0000 Uani
N3 0.6277(2) -0.0545(6) 0.6990(2) 0.0288 1.0000 Uani
N4 0.8103(2) 0.2188(6) 0.6845(2) 0.0292 1.0000 Uani
N5 0.6960(3) -0.1017(7) 0.5223(2) 0.0421 1.0000 Uani
N6 0.4183(3) 0.153(1) 0.6816(2) 0.0557 1.0000 Uani
N7 0.5589(2) -0.0619(6) 0.8130(2) 0.0302 1.0000 Uani
N8 0.3623(3) -0.1331(8) 0.8423(3) 0.0498 1.0000 Uani
N11 0.5802(2) 0.2468(5) 0.5537(2) 0.0236 1.0000 Uani
N12 0.6959(2) 0.3744(6) 0.5335(2) 0.0248 1.0000 Uani
N21 0.3627(2) 0.3578(6) 0.8346(2) 0.0360 1.0000 Uani
N22 0.4593(2) 0.2527(6) 0.9185(2) 0.0314 1.0000 Uani
C1 0.6434(3) 0.4304(7) 0.6584(2) 0.0250 1.0000 Uani
C2 0.5045(3) 0.4177(7) 0.8091(2) 0.0250 1.0000 Uani
C3 0.6426(2) 0.0569(7) 0.6660(2) 0.0239 1.0000 Uani
C4 0.7584(2) 0.2203(7) 0.6539(2) 0.0242 1.0000 Uani
C5 0.6890(2) 0.0169(7) 0.5555(2) 0.0263 1.0000 Uani
C6 0.4288(3) 0.1806(8) 0.7354(2) 0.0361 1.0000 Uani
C7 0.5201(3) 0.0492(7) 0.8199(2) 0.0293 1.0000 Uani
C8 0.3920(3) -0.0033(7) 0.8361(3) 0.0332 1.0000 Uani
C11 0.5208(2) 0.1908(7) 0.5711(2) 0.0294 1.0000 Uani
C12 0.4612(2) 0.1978(8) 0.5311(3) 0.0332 1.0000 Uani
C13 0.4626(3) 0.2612(8) 0.4700(3) 0.0389 1.0000 Uani
C14 0.5234(3) 0.3226(8) 0.4520(3) 0.0383 1.0000 Uani
C15 0.5816(3) 0.3168(7) 0.4952(2) 0.0283 1.0000 Uani
C16 0.6475(3) 0.3886(7) 0.4828(2) 0.0299 1.0000 Uani
C17 0.6620(3) 0.4637(9) 0.4260(3) 0.0431 1.0000 Uani
C18 0.7256(3) 0.5260(9) 0.4203(3) 0.0443 1.0000 Uani
C19 0.7745(3) 0.5147(8) 0.4716(3) 0.0415 1.0000 Uani
C20 0.7581(3) 0.4397(8) 0.5277(3) 0.0336 1.0000 Uani
C21 0.3143(3) 0.4043(9) 0.7879(4) 0.0526 1.0000 Uani
C22 0.2538(4) 0.477(1) 0.8022(5) 0.0677 1.0000 Uani
C23 0.2440(4) 0.514(1) 0.8652(6) 0.0654 1.0000 Uani
C24 0.2933(4) 0.470(1) 0.9109(4) 0.0543 1.0000 Uani
C25 0.3525(3) 0.3915(8) 0.8955(3) 0.0378 1.0000 Uani
C26 0.4075(3) 0.3356(8) 0.9432(3) 0.0379 1.0000 Uani
C27 0.4101(5) 0.362(1) 1.0086(4) 0.0531 1.0000 Uani
C28 0.4669(6) 0.305(1) 1.0476(3) 0.0557 1.0000 Uani
C29 0.5179(5) 0.226(1) 1.0218(3) 0.0544 1.0000 Uani
C30 0.5143(3) 0.1985(8) 0.9571(3) 0.0401 1.0000 Uani
C9 0.2934(4) 0.7595(9) 0.1830(3) 0.0536 1.0000 Uani
C10 0.3245(3) 0.7253(8) 0.1263(3) 0.0436 1.0000 Uani
N10 0.3485(3) 0.699(1) 0.0821(4) 0.0741 1.0000 Uani
O10 0.380(1) 0.691(3) 0.7174(9) 0.1645 0.5000 Uani
H91 0.2426 0.7497 0.1748 0.075(5) 1.0000 Uiso
H92 0.3052 0.8849 0.2000 0.075(5) 1.0000 Uiso
H93 0.3098 0.6689 0.2175 0.075(5) 1.0000 Uiso
H111 0.5197 0.1439 0.6161 0.075(5) 1.0000 Uiso
H121 0.4169 0.1552 0.5451 0.075(5) 1.0000 Uiso
H131 0.4204 0.2615 0.4387 0.075(5) 1.0000 Uiso
H141 0.5253 0.3726 0.4072 0.075(5) 1.0000 Uiso
H171 0.6250 0.4686 0.3880 0.075(5) 1.0000 Uiso
H181 0.7359 0.5824 0.3788 0.075(5) 1.0000 Uiso
H191 0.8230 0.5579 0.4674 0.075(5) 1.0000 Uiso
H201 0.7945 0.4320 0.5659 0.075(5) 1.0000 Uiso
H211 0.3229 0.3865 0.7406 0.075(5) 1.0000 Uiso
H221 0.2154 0.5055 0.7655 0.075(5) 1.0000 Uiso
H231 0.2000 0.5705 0.8770 0.075(5) 1.0000 Uiso
H241 0.2873 0.4953 0.9581 0.075(5) 1.0000 Uiso
H271 0.3708 0.4214 1.0278 0.075(5) 1.0000 Uiso
H281 0.4696 0.3222 1.0957 0.075(5) 1.0000 Uiso
H291 0.5610 0.1864 1.0506 0.075(5) 1.0000 Uiso
H301 0.5529 0.1365 0.9384 0.075(5) 1.0000 Uiso

loop_
_atom_type_symbol
_atom_type_scat_dispersion_real
_atom_type_scat_dispersion_imag
_atom_type_scat_Cromer_Mann_a1
_atom_type_scat_Cromer_Mann_b1
_atom_type_scat_Cromer_Mann_a2
_atom_type_scat_Cromer_Mann_b2
_atom_type_scat_Cromer_Mann_a3
_atom_type_scat_Cromer_Mann_b3
_atom_type_scat_Cromer_Mann_a4
_atom_type_scat_Cromer_Mann_b4
_atom_type_scat_Cromer_Mann_c
_atom_type_scat_source
'C   ' 0.0020 0.0020 2.3100 20.8439 1.0200 10.2075 1.5886 0.5687 0.8650 51.6512 0.2156 International_Tables_Vol_IV_Table_2.2B
'H   ' 0.0000 0.0000 0.4930 10.5109 0.3229 26.1257 0.1402 3.1424 0.0408 57.7997 0.0030 International_Tables_Vol_IV_Table_2.2B
'Co  ' 0.2990 0.9730 12.2841 4.2791 7.3409 0.2784 4.0034 13.5359 2.3488 71.1692 1.0118 International_Tables_Vol_IV_Table_2.2B
'Fe  ' 0.3010 0.8450 11.7695 4.7611 7.3573 0.3072 3.5222 15.3535 2.3045 76.8805 1.0369 International_Tables_Vol_IV_Table_2.2B
'N   ' 0.0040 0.0030 12.2126 0.0057 3.1322 9.8933 2.0125 28.9975 1.1663 0.5826 -11.5290 International_Tables_Vol_IV_Table_2.2B
'O   ' 0.0080 0.0060 3.0485 13.2771 2.2868 5.7011 1.5463 0.3239 0.8670 32.9089 0.2508 International_Tables_Vol_IV_Table_2.2B

loop_
_geom_angle_atom_site_label_1
_geom_angle_site_symmetry_1
_geom_angle_atom_site_label_2
_geom_angle_atom_site_label_3
_geom_angle_site_symmetry_3
_geom_angle
_geom_angle_publ_flag
O1 . CO1 N1 . 90.4(2) no
O1 . CO1 N2 . 78.5(2) no
N1 . CO1 N2 . 89.2(2) no
O1 . CO1 N3 1_565 85.2(2) no
N1 . CO1 N3 1_565 90.1(2) no
N2 . CO1 N3 1_565 163.7(2) no
O1 . CO1 N4 3_656 175.3(2) no
N1 . CO1 N4 3_656 94.2(2) no
N2 . CO1 N4 3_656 100.6(2) no
N3 1_565 CO1 N4 3_656 95.7(2) no
O1 . CO1 N7 1_565 82.6(2) no
N1 . CO1 N7 1_565 172.7(2) no
N2 . CO1 N7 1_565 91.4(2) no
N3 1_565 CO1 N7 1_565 87.2(2) no
N4 3_656 CO1 N7 1_565 92.9(2) no
N11 . FE1 N12 . 80.6(2) no
N11 . FE1 C1 . 89.0(2) no
N12 . FE1 C1 . 97.9(2) no
N11 . FE1 C3 . 96.3(2) no
N12 . FE1 C3 . 171.2(2) no
C1 . FE1 C3 . 90.2(2) no
N11 . FE1 C4 . 177.3(2) no
N12 . FE1 C4 . 96.9(2) no
C1 . FE1 C4 . 90.4(2) no
C3 . FE1 C4 . 86.3(2) no
N11 . FE1 C5 . 88.6(2) no
N12 . FE1 C5 . 86.2(2) no
C1 . FE1 C5 . 174.9(2) no
C3 . FE1 C5 . 85.6(2) no
C4 . FE1 C5 . 92.2(2) no
N21 . FE2 N22 . 80.9(2) no
N21 . FE2 C2 . 97.1(2) no
N22 . FE2 C2 . 92.6(2) no
N21 . FE2 C6 . 96.5(2) no
N22 . FE2 C6 . 177.4(2) no
C2 . FE2 C6 . 87.8(2) no
N21 . FE2 C7 . 173.1(2) no
N22 . FE2 C7 . 97.8(2) no
C2 . FE2 C7 . 89.8(2) no
C6 . FE2 C7 . 84.8(2) no
N21 . FE2 C8 . 87.4(2) no
N22 . FE2 C8 . 90.9(2) no
C2 . FE2 C8 . 174.7(2) no
C6 . FE2 C8 . 88.8(2) no
C7 . FE2 C8 . 85.8(2) no
CO1 . N1 C1 . 175.5(4) no
CO1 . N2 C2 . 168.4(4) no
CO1 1_545 N3 C3 . 177.4(4) no
CO1 3_646 N4 C4 . 175.4(4) no
CO1 1_545 N7 C7 . 150.6(4) no
FE1 . N11 C11 . 126.0(3) no
FE1 . N11 C15 . 114.9(3) no
C11 . N11 C15 . 119.0(4) no
FE1 . N12 C16 . 115.1(3) no
FE1 . N12 C20 . 126.2(4) no
C16 . N12 C20 . 118.2(4) no
FE2 . N21 C21 . 126.5(5) no
FE2 . N21 C25 . 114.1(4) no
C21 . N21 C25 . 118.9(5) no
FE2 . N22 C26 . 115.5(4) no
FE2 . N22 C30 . 124.6(4) no
C26 . N22 C30 . 119.9(5) no
FE1 . C1 N1 . 176.4(5) no
FE2 . C2 N2 . 176.0(4) no
FE1 . C3 N3 . 175.1(5) no
FE1 . C4 N4 . 177.5(4) no
FE1 . C5 N5 . 174.0(5) no
FE2 . C6 N6 . 176.9(6) no
FE2 . C7 N7 . 172.0(5) no
FE2 . C8 N8 . 177.8(5) no
N11 . C11 C12 . 122.8(5) no
N11 . C11 H111 . 118.5 no
C12 . C11 H111 . 118.7 no
C11 . C12 C13 . 118.8(5) no
C11 . C12 H121 . 121.6 no
C13 . C12 H121 . 119.6 no
C12 . C13 C14 . 118.8(5) no
C12 . C13 H131 . 120.9 no
C14 . C13 H131 . 120.3 no
C13 . C14 C15 . 119.7(5) no
C13 . C14 H141 . 120.1 no
C15 . C14 H141 . 120.2 no
N11 . C15 C14 . 120.8(5) no
N11 . C15 C16 . 114.7(4) no
C14 . C15 C16 . 124.5(5) no
N12 . C16 C15 . 113.4(4) no
N12 . C16 C17 . 121.2(5) no
C15 . C16 C17 . 125.4(5) no
C16 . C17 C18 . 119.9(6) no
C16 . C17 H171 . 119.6 no
C18 . C17 H171 . 120.5 no
C17 . C18 C19 . 119.3(5) no
C17 . C18 H181 . 119.8 no
C19 . C18 H181 . 121.0 no
C18 . C19 C20 . 119.2(5) no
C18 . C19 H191 . 119.8 no
C20 . C19 H191 . 120.9 no
N12 . C20 C19 . 122.1(5) no
N12 . C20 H201 . 118.8 no
C19 . C20 H201 . 119.1 no
N21 . C21 C22 . 120.4(7) no
N21 . C21 H211 . 119.4 no
C22 . C21 H211 . 120.2 no
C21 . C22 C23 . 120.3(7) no
C21 . C22 H221 . 119.6 no
C23 . C22 H221 . 120.1 no
C22 . C23 C24 . 118.3(7) no
C22 . C23 H231 . 121.9 no
C24 . C23 H231 . 119.8 no
C23 . C24 C25 . 120.3(8) no
C23 . C24 H241 . 119.9 no
C25 . C24 H241 . 119.9 no
N21 . C25 C24 . 121.8(7) no
N21 . C25 C26 . 115.2(5) no
C24 . C25 C26 . 123.0(7) no
N22 . C26 C25 . 113.6(5) no
N22 . C26 C27 . 120.4(6) no
C25 . C26 C27 . 125.9(6) no
C26 . C27 C28 . 118.9(7) no
C26 . C27 H271 . 120.9 no
C28 . C27 H271 . 120.2 no
C27 . C28 C29 . 119.5(6) no
C27 . C28 H281 . 120.2 no
C29 . C28 H281 . 120.3 no
C28 . C29 C30 . 120.9(7) no
C28 . C29 H291 . 119.7 no
C30 . C29 H291 . 119.3 no
N22 . C30 C29 . 120.4(7) no
N22 . C30 H301 . 119.5 no
C29 . C30 H301 . 120.1 no
C10 . C9 H91 . 111.3 no
C10 . C9 H92 . 110.8 no
H91 . C9 H92 . 108.3 no
C10 . C9 H93 . 110.7 no
H91 . C9 H93 . 107.9 no
H92 . C9 H93 . 107.7 no
C9 . C10 N10 . 179.8(7) no

loop_
_geom_bond_atom_site_label_1
_geom_bond_atom_site_label_2
_geom_bond_site_symmetry_2
_geom_bond_distance
_geom_bond_publ_flag
CO1 O1 . 2.308(5) yes
CO1 N1 . 2.115(4) yes
CO1 N2 . 2.111(4) yes
CO1 N3 1_565 2.098(4) yes
CO1 N4 3_656 2.096(4) yes
CO1 N7 1_565 2.114(4) yes
FE1 N11 . 1.980(4) yes
FE1 N12 . 1.980(4) yes
FE1 C1 . 1.969(5) yes
FE1 C3 . 1.920(5) yes
FE1 C4 . 1.931(5) yes
FE1 C5 . 1.944(5) yes
FE2 N21 . 1.991(4) yes
FE2 N22 . 1.978(4) yes
FE2 C2 . 1.960(5) yes
FE2 C6 . 1.906(5) yes
FE2 C7 . 1.921(6) yes
FE2 C8 . 1.947(5) yes
N1 C1 . 1.141(6) yes
N2 C2 . 1.158(6) yes
N3 C3 . 1.138(6) yes
N4 C4 . 1.152(6) yes
N5 C5 . 1.140(7) yes
N6 C6 . 1.153(7) yes
N7 C7 . 1.145(7) yes
N8 C8 . 1.138(7) yes
N11 C11 . 1.340(6) yes
N11 C15 . 1.343(6) yes
N12 C16 . 1.357(6) yes
N12 C20 . 1.344(6) yes
N21 C21 . 1.339(8) yes
N21 C25 . 1.350(8) yes
N22 C26 . 1.353(7) yes
N22 C30 . 1.347(7) yes
C11 C12 . 1.373(7) yes
C11 H111 . 1.016 no
C12 C13 . 1.375(8) yes
C12 H121 . 1.010 no
C13 C14 . 1.384(8) yes
C13 H131 . 1.004 no
C14 C15 . 1.388(7) yes
C14 H141 . 1.020 no
C15 C16 . 1.462(7) yes
C16 C17 . 1.384(7) yes
C17 C18 . 1.362(9) yes
C17 H171 . 1.023 no
C18 C19 . 1.370(9) yes
C18 H181 . 1.014 no
C19 C20 . 1.382(8) yes
C19 H191 . 1.028 no
C20 H201 . 1.020 no
C21 C22 . 1.38(1) yes
C21 H211 . 1.042 no
C22 C23 . 1.40(1) yes
C22 H221 . 1.043 no
C23 C24 . 1.33(1) yes
C23 H231 . 1.024 no
C24 C25 . 1.382(8) yes
C24 H241 . 1.037 no
C25 C26 . 1.457(9) yes
C26 C27 . 1.391(9) yes
C27 C28 . 1.38(1) yes
C27 H271 . 1.018 no
C28 C29 . 1.34(1) yes
C28 H281 . 1.018 no
C29 C30 . 1.375(9) yes
C29 H291 . 1.031 no
C30 H301 . 1.012 no
C9 C10 . 1.433(9) yes
C9 H91 . 1.006 no
C9 H92 . 1.009 no
C9 H93 . 1.014 no
C10 N10 . 1.113(8) yes
